data_4329908
loop_
_publ_author_name
'Justin N. Cross'
'Eric M. Villa'
'Shuao Wang'
'Juan Diwu'
'Matthew J. Polinski'
'Thomas E. Albrecht-Schmitt'

_publ_section_title
;
 Syntheses, Structures, and Spectroscopic Properties of Plutonium and
 Americium Phosphites and the Redetermination of the Ionic Radii of
 Pu(III) and Am(III)
;
_journal_name_full 'Inorganic Chemistry'
_journal_page_first 8419
_journal_page_last 8424
_journal_paper_doi 10.1021/ic300958z
_journal_volume 51
_journal_year 2012
_chemical_formula_moiety Eu(H2PO3)(HPO3)(H2O)2
_chemical_formula_sum 'Eu H4 O8 P2'
_chemical_formula_weight 345.93
_chemical_name_common 'Europium phosphite'
_chemical_name_systematic
; 
 ? 
;
_space_group_IT_number 19
_symmetry_cell_setting orthorhombic
_symmetry_space_group_name_Hall 'P 2ac 2ab'
_symmetry_space_group_name_H-M 'P 21 21 21'
_atom_sites_solution_hydrogens geom
_atom_sites_solution_primary direct
_atom_sites_solution_secondary difmap
_audit_creation_method SHELXL-97
_cell_angle_alpha 90.00
_cell_angle_beta 90.00
_cell_angle_gamma 90.00
_cell_formula_units_Z 4
_cell_length_a 6.6138(2)
_cell_length_b 6.9620(2)
_cell_length_c 16.4075(4)
_cell_measurement_reflns_used 2419
_cell_measurement_temperature 100(2)
_cell_measurement_theta_max 30.51
_cell_measurement_theta_min 2.48
_cell_volume 755.49(4)
_computing_cell_refinement 'smart saint'
_computing_data_collection smart
_computing_data_reduction SAINT
_computing_molecular_graphics 'SHELXP-97 (Sheldrick, 1997)'
_computing_publication_material 'SHELXCIF-97 (Sheldrick, 2000)'
_computing_structure_refinement 'SHELXL-97 (Sheldrick, 1997)'
_computing_structure_solution 'SHELXS-97 (Sheldrick, 1990)'
_diffrn_ambient_temperature 100(2)
_diffrn_detector_area_resol_mean 0
_diffrn_measured_fraction_theta_full 0.979
_diffrn_measured_fraction_theta_max 0.979
_diffrn_measurement_device_type 'BRUKER apex II'
_diffrn_measurement_method '0.5 wide w/ exposures'
_diffrn_radiation_monochromator 'Quazar optics'
_diffrn_radiation_source 'Imus microfocused'
_diffrn_radiation_type MoK\a
_diffrn_radiation_wavelength 0.71073
_diffrn_reflns_av_R_equivalents 0.1337
_diffrn_reflns_av_sigmaI/netI 0.0948
_diffrn_reflns_limit_h_max 24
_diffrn_reflns_limit_h_min -24
_diffrn_reflns_limit_k_max 7
_diffrn_reflns_limit_k_min -7
_diffrn_reflns_limit_l_max 16
_diffrn_reflns_limit_l_min -16
_diffrn_reflns_number 8569
_diffrn_reflns_theta_full 30.51
_diffrn_reflns_theta_max 24.96
_diffrn_reflns_theta_min 2.02
_exptl_absorpt_coefficient_mu 8.727
_exptl_absorpt_correction_T_max 0.916
_exptl_absorpt_correction_T_min 0.901
_exptl_absorpt_correction_type numerical
_exptl_absorpt_process_details SHELTXPREP
_exptl_crystal_colour Colorless
_exptl_crystal_density_diffrn 3.041
_exptl_crystal_density_meas ?
_exptl_crystal_description Column
_exptl_crystal_F_000 644
_exptl_crystal_size_max 0.08
_exptl_crystal_size_mid 0.01
_exptl_crystal_size_min 0.01
_refine_diff_density_max 0.955
_refine_diff_density_min -1.072
_refine_diff_density_rms 0.244
_refine_ls_abs_structure_details 'Flack H D (1983), Acta Cryst. A39, 876-881'
_refine_ls_abs_structure_Flack 0.57(2)
_refine_ls_extinction_method none
_refine_ls_goodness_of_fit_ref 1.052
_refine_ls_hydrogen_treatment mixed
_refine_ls_matrix_type full
_refine_ls_number_parameters 119
_refine_ls_number_reflns 2269
_refine_ls_number_restraints 0
_refine_ls_restrained_S_all 1.052
_refine_ls_R_factor_all 0.0409
_refine_ls_R_factor_gt 0.0333
_refine_ls_shift/su_max 0.001
_refine_ls_shift/su_mean 0.000
_refine_ls_structure_factor_coef Fsqd
_refine_ls_weighting_details 'calc w=1/[\s^2^(Fo^2^)+(0.0241P)^2^+2.5194P] where P=(Fo^2^+2Fc^2^)/3'
_refine_ls_weighting_scheme calc
_refine_ls_wR_factor_gt 0.0640
_refine_ls_wR_factor_ref 0.0669
_reflns_number_gt 1127
_reflns_number_total 1614
_reflns_threshold_expression >2sigma(I)
_cod_data_source_file ic300958z_si_002_5.cif
_cod_data_source_block save
_cod_depositor_comments
;
The following automatic conversions were performed:

'_exptl_crystal_density_meas' value 'N/A' was changed to '?' - the
value is perceived as not measured.

Automatic conversion script
Id: cif_fix_values 3008 2015-01-20 13:52:24Z robertas 
;
_cod_original_formula_sum 'H4 Eu O8 P2'
_cod_database_code 4329908

loop_
_symmetry_equiv_pos_as_xyz
'x, y, z'
'-x+1/2, -y, z+1/2'
'-x, y+1/2, -z+1/2'
'x+1/2, -y+1/2, -z'

loop_
_atom_site_label
_atom_site_type_symbol
_atom_site_fract_x
_atom_site_fract_y
_atom_site_fract_z
_atom_site_U_iso_or_equiv
_atom_site_adp_type
_atom_site_occupancy
_atom_site_symmetry_multiplicity
_atom_site_calc_flag
Eu1 Eu 0.13314(5) 1.08162(5) 0.78165(2) 0.00845(8) Uani 1 1 d
P1 P 0.3299(2) 1.5883(3) 0.75536(11) 0.0102(3) Uani 1 1 d
H1 H 0.395(12) 1.607(10) 0.832(4) 0.012 Uiso 1 1 d
P2 P 0.0982(3) 1.2664(2) 0.57963(12) 0.0122(4) Uani 1 1 d
H2 H 0.238(11) 1.398(12) 0.587(5) 0.015 Uiso 1 1 d
O1 O 0.1932(6) 0.7601(7) 0.7347(3) 0.0115(11) Uani 1 1 d
O2 O 0.4769(6) 1.0789(7) 0.7949(3) 0.0168(10) Uani 1 1 d
O3 O 0.1318(8) 1.0957(7) 0.6362(3) 0.0140(9) Uani 1 1 d
O4 O 0.1228(12) 1.2764(8) 0.9023(3) 0.0241(13) Uani 1 1 d
O5 O 0.0922(8) 0.8793(6) 0.9006(3) 0.0150(11) Uani 1 1 d
O6 O 0.1922(6) 1.4132(8) 0.7448(3) 0.0123(9) Uani 1 1 d
O7 O 0.0797(9) 1.1941(8) 0.4890(3) 0.0178(12) Uani 1 1 d
O1W O 0.4082(13) 0.8244(12) 0.5574(4) 0.042(2) Uani 1 1 d
H2W H 0.322(18) 0.878(16) 0.586(8) 0.050 Uiso 1 1 d
H1W H 0.44(2) 0.800(19) 0.593(8) 0.050 Uiso 1 1 d
H3 H 0.11(2) 1.242(18) 0.937(7) 0.062 Uiso 1 1 d
H4 H 0.212(17) 1.207(18) 0.476(8) 0.062 Uiso 1 1 d

loop_
_atom_site_aniso_label
_atom_site_aniso_U_11
_atom_site_aniso_U_22
_atom_site_aniso_U_33
_atom_site_aniso_U_23
_atom_site_aniso_U_13
_atom_site_aniso_U_12
Eu1 0.00685(12) 0.00709(12) 0.01143(14) 0.00013(14) 0.00015(14) -0.00033(12)
P1 0.0071(7) 0.0078(7) 0.0155(8) 0.0001(7) -0.0021(6) -0.0015(6)
P2 0.0140(9) 0.0115(8) 0.0110(9) -0.0005(7) 0.0010(7) 0.0006(6)
O1 0.006(2) 0.013(2) 0.015(3) -0.001(2) 0.0003(17) -0.0006(17)
O2 0.008(2) 0.016(2) 0.026(3) 0.003(3) 0.0028(19) 0.003(2)
O3 0.019(2) 0.0064(19) 0.017(2) -0.0036(19) 0.002(2) 0.004(2)
O4 0.040(3) 0.016(3) 0.017(3) -0.002(2) -0.001(3) 0.005(3)
O5 0.016(3) 0.014(3) 0.015(3) 0.0000(19) -0.004(2) -0.0039(18)
O6 0.011(2) 0.009(2) 0.017(3) 0.000(2) 0.0007(16) 0.000(2)
O7 0.017(3) 0.026(3) 0.010(3) -0.002(2) -0.001(2) 0.001(2)
O1W 0.051(5) 0.058(5) 0.016(4) -0.006(3) -0.001(3) 0.032(4)

loop_
_atom_type_symbol
_atom_type_description
_atom_type_scat_dispersion_real
_atom_type_scat_dispersion_imag
_atom_type_scat_source
O O 0.0106 0.0060 'International Tables Vol C Tables 4.2.6.8 and 6.1.1.4'
H H 0.0000 0.0000 'International Tables Vol C Tables 4.2.6.8 and 6.1.1.4'
P P 0.1023 0.0942 'International Tables Vol C Tables 4.2.6.8 and 6.1.1.4'
Eu Eu -0.1578 3.6682 'International Tables Vol C Tables 4.2.6.8 and 6.1.1.4'

loop_
_geom_angle_atom_site_label_1
_geom_angle_atom_site_label_2
_geom_angle_atom_site_label_3
_geom_angle
_geom_angle_site_symmetry_1
_geom_angle_site_symmetry_3
O2 Eu1 O1 81.85(16) . .
O2 Eu1 O4 87.4(2) . .
O1 Eu1 O4 142.74(18) . .
O2 Eu1 O3 95.69(18) . .
O1 Eu1 O3 73.65(16) . .
O4 Eu1 O3 143.20(17) . .
O2 Eu1 O6 82.57(16) . .
O1 Eu1 O6 141.58(15) . .
O4 Eu1 O6 70.82(17) . .
O3 Eu1 O6 73.25(16) . .
O2 Eu1 O5 91.71(18) . .
O1 Eu1 O5 74.62(16) . .
O4 Eu1 O5 70.15(16) . .
O3 Eu1 O5 145.97(17) . .
O6 Eu1 O5 140.76(16) . .
O2 Eu1 O6 150.86(18) . 3_546
O1 Eu1 O6 69.37(16) . 3_546
O4 Eu1 O6 112.7(2) . 3_546
O3 Eu1 O6 80.89(17) . 3_546
O6 Eu1 O6 123.08(13) . 3_546
O5 Eu1 O6 76.71(17) . 3_546
O2 Eu1 O1 150.68(18) . 3_556
O1 Eu1 O1 124.80(12) . 3_556
O4 Eu1 O1 77.5(2) . 3_556
O3 Eu1 O1 82.47(17) . 3_556
O6 Eu1 O1 68.82(15) . 3_556
O5 Eu1 O1 106.18(17) . 3_556
O6 Eu1 O1 58.00(14) 3_546 3_556
O2 Eu1 P1 174.23(13) . 3_546
O1 Eu1 P1 96.53(11) . 3_546
O4 Eu1 P1 97.1(2) . 3_546
O3 Eu1 P1 78.54(13) . 3_546
O6 Eu1 P1 95.49(11) . 3_546
O5 Eu1 P1 93.19(13) . 3_546
O6 Eu1 P1 28.96(12) 3_546 3_546
O1 Eu1 P1 29.16(12) 3_556 3_546
O2 Eu1 P2 111.52(13) . 3_546
O1 Eu1 P2 72.38(12) . 3_546
O4 Eu1 P2 78.81(15) . 3_546
O3 Eu1 P2 132.18(13) . 3_546
O6 Eu1 P2 145.97(11) . 3_546
O5 Eu1 P2 20.90(13) . 3_546
O6 Eu1 P2 56.10(12) 3_546 3_546
O1 Eu1 P2 90.24(12) 3_556 3_546
P1 Eu1 P2 73.03(5) 3_546 3_546
O2 Eu1 P2 98.98(13) . .
O1 Eu1 P2 92.82(12) . .
O4 Eu1 P2 124.16(13) . .
O3 Eu1 P2 19.17(12) . .
O6 Eu1 P2 55.48(12) . .
O5 Eu1 P2 162.25(12) . .
O6 Eu1 P2 87.23(12) 3_546 .
O1 Eu1 P2 70.43(12) 3_556 .
P1 Eu1 P2 75.53(4) 3_546 .
P2 Eu1 P2 143.15(3) 3_546 .
O2 Eu1 Eu1 116.85(13) . 3_546
O1 Eu1 Eu1 35.46(10) . 3_546
O4 Eu1 Eu1 133.37(16) . 3_546
O3 Eu1 Eu1 77.10(12) . 3_546
O6 Eu1 Eu1 146.04(11) . 3_546
O5 Eu1 Eu1 69.95(12) . 3_546
O6 Eu1 Eu1 34.07(12) 3_546 3_546
O1 Eu1 Eu1 91.39(11) 3_556 3_546
P1 Eu1 Eu1 62.28(4) 3_546 3_546
P2 Eu1 Eu1 55.81(3) 3_546 3_546
P2 Eu1 Eu1 92.51(3) . 3_546
O2 P1 O6 113.8(3) 3_656 .
O2 P1 O1 114.1(3) 3_656 1_565
O6 P1 O1 104.2(2) . 1_565
O2 P1 Eu1 135.8(2) 3_656 3_556
O6 P1 Eu1 51.91(18) . 3_556
O1 P1 Eu1 52.55(18) 1_565 3_556
O5 P2 O3 113.2(3) 3_556 .
O5 P2 O7 107.6(3) 3_556 .
O3 P2 O7 109.7(3) . .
O5 P2 Eu1 34.7(2) 3_556 3_556
O3 P2 Eu1 98.96(19) . 3_556
O7 P2 Eu1 141.1(2) . 3_556
O5 P2 Eu1 92.4(2) 3_556 .
O3 P2 Eu1 30.95(17) . .
O7 P2 Eu1 140.2(2) . .
Eu1 P2 Eu1 69.58(4) 3_556 .
P1 O1 Eu1 138.8(3) 1_545 .
P1 O1 Eu1 98.3(2) 1_545 3_546
Eu1 O1 Eu1 110.77(16) . 3_546
P1 O2 Eu1 141.6(3) 3_646 .
P2 O3 Eu1 129.9(3) . .
P2 O5 Eu1 124.4(3) 3_546 .
P1 O6 Eu1 145.9(3) . .
P1 O6 Eu1 99.1(3) . 3_556
Eu1 O6 Eu1 110.71(17) . 3_556

loop_
_geom_bond_atom_site_label_1
_geom_bond_atom_site_label_2
_geom_bond_distance
_geom_bond_site_symmetry_2
Eu1 O2 2.284(4) .
Eu1 O1 2.400(5) .
Eu1 O4 2.401(6) .
Eu1 O3 2.388(4) .
Eu1 O6 2.418(5) .
Eu1 O5 2.422(5) .
Eu1 O6 2.489(5) 3_546
Eu1 O1 2.505(4) 3_556
Eu1 P1 3.1223(15) 3_546
Eu1 P2 3.5122(18) 3_546
Eu1 P2 3.5632(19) .
Eu1 Eu1 4.0370(3) 3_546
P1 O2 1.522(5) 3_656
P1 O6 1.531(5) .
P1 O1 1.537(5) 1_565
P1 Eu1 3.1222(15) 3_556
P2 O5 1.519(5) 3_556
P2 O3 1.525(5) .
P2 O7 1.574(6) .
P2 Eu1 3.5122(18) 3_556
O1 P1 1.537(5) 1_545
O1 Eu1 2.505(4) 3_546
O2 P1 1.522(5) 3_646
O5 P2 1.519(5) 3_546
O6 Eu1 2.489(4) 3_556
